data_1545933
loop_
_publ_author_name
'Zhang, Ai Hua'
'Liu, Wen'
'Jiang, Nan'
'Wang, Xin Lei'
'Wang, Gang'
'Xu, Qiang'
'Tan, Ren Xiang'

_publ_section_title
;
 Sequestration of Guest Intermediates by Dalesconol Bioassembly Lines in
 Daldinia eschscholzii.
;
_journal_issue 8
_journal_name_full 'Organic letters'
_journal_page_first 2142
_journal_page_last 2145
_journal_paper_doi 10.1021/acs.orglett.7b00786
_journal_volume 19
_journal_year 2017
_chemical_formula_moiety 'C31 H22 O7'
_chemical_formula_sum 'C31 H22 O7'
_chemical_formula_weight 506.49
_chemical_name_systematic
; 
 ? 
;
_space_group_IT_number 14
_symmetry_cell_setting monoclinic
_symmetry_space_group_name_Hall '-P 2ybc'
_symmetry_space_group_name_H-M 'P 1 21/c 1'
_atom_sites_solution_hydrogens geom
_atom_sites_solution_primary direct
_atom_sites_solution_secondary difmap
_audit_creation_method SHELXL-97
_cell_angle_alpha 90.00
_cell_angle_beta 97.697(1)
_cell_angle_gamma 90.00
_cell_formula_units_Z 4
_cell_length_a 13.7367(1)
_cell_length_b 8.5632(1)
_cell_length_c 19.5622(2)
_cell_measurement_reflns_used 13881
_cell_measurement_temperature 100(2)
_cell_measurement_theta_max 76.5387
_cell_measurement_theta_min 3.2438
_cell_volume 2280.37(4)
_computing_cell_refinement 'CrysAlis PRO (Agilent, 2012)'
_computing_data_collection 'CrysAlis PRO (Agilent, 2012)'
_computing_data_reduction 'CrysAlis PRO (Agilent, 2012)'
_computing_molecular_graphics 'X-Seed (Barbour, 2001)'
_computing_publication_material 'publCIF (Westrip, 2010)'
_computing_structure_refinement 'SHELXL-97 (Sheldrick, 2008)'
_computing_structure_solution 'SHELXS-97 (Sheldrick, 2008)'
_diffrn_ambient_temperature 100(2)
_diffrn_detector_area_resol_mean 10.4041
_diffrn_measured_fraction_theta_full 0.992
_diffrn_measured_fraction_theta_max 0.992
_diffrn_measurement_device_type 'Agilent Technologies SuperNova Dual diffractometer with Atlas detector'
_diffrn_measurement_method '\w scan'
_diffrn_radiation_monochromator Mirror
_diffrn_radiation_source 'SuperNova (Cu) X-ray Source'
_diffrn_radiation_type CuK\a
_diffrn_radiation_wavelength 1.54184
_diffrn_reflns_av_R_equivalents 0.0265
_diffrn_reflns_av_sigmaI/netI 0.0167
_diffrn_reflns_limit_h_max 11
_diffrn_reflns_limit_h_min -17
_diffrn_reflns_limit_k_max 10
_diffrn_reflns_limit_k_min -10
_diffrn_reflns_limit_l_max 24
_diffrn_reflns_limit_l_min -21
_diffrn_reflns_number 23399
_diffrn_reflns_theta_full 76.74
_diffrn_reflns_theta_max 76.74
_diffrn_reflns_theta_min 3.25
_diffrn_standards_decay_% 0
_diffrn_standards_interval_count 0
_diffrn_standards_interval_time 0
_diffrn_standards_number 0
_exptl_absorpt_coefficient_mu 0.865
_exptl_absorpt_correction_T_max 0.8461
_exptl_absorpt_correction_T_min 0.7236
_exptl_absorpt_correction_type multi-scan
_exptl_absorpt_process_details 'CrysAlis PRO (Agilent, 2012)'
_exptl_crystal_colour brown
_exptl_crystal_density_diffrn 1.475
_exptl_crystal_density_method 'not measured'
_exptl_crystal_description prism
_exptl_crystal_F_000 1056
_exptl_crystal_size_max 0.40
_exptl_crystal_size_mid 0.40
_exptl_crystal_size_min 0.20
_refine_diff_density_max 0.632
_refine_diff_density_min -0.365
_refine_diff_density_rms 0.052
_refine_ls_extinction_method none
_refine_ls_goodness_of_fit_ref 1.008
_refine_ls_hydrogen_treatment mixed
_refine_ls_matrix_type full
_refine_ls_number_parameters 359
_refine_ls_number_reflns 4778
_refine_ls_number_restraints 0
_refine_ls_restrained_S_all 1.008
_refine_ls_R_factor_all 0.0456
_refine_ls_R_factor_gt 0.0437
_refine_ls_shift/su_max 0.000
_refine_ls_shift/su_mean 0.000
_refine_ls_structure_factor_coef Fsqd
_refine_ls_weighting_details 'calc w=1/[\s^2^(Fo^2^)+(0.0671P)^2^+1.6117P] where P=(Fo^2^+2Fc^2^)/3'
_refine_ls_weighting_scheme calc
_refine_ls_wR_factor_gt 0.1186
_refine_ls_wR_factor_ref 0.1205
_reflns_number_gt 4514
_reflns_number_total 4778
_reflns_threshold_expression I>2\s(I)
_cod_data_source_file ol7b00786_si_004.cif
_cod_data_source_block a
_cod_original_sg_symbol_H-M 'P 21/c'
_cod_database_code 1545933

loop_
_symmetry_equiv_pos_as_xyz
'x, y, z'
'-x, y+1/2, -z+1/2'
'-x, -y, -z'
'x, -y-1/2, z-1/2'

loop_
_atom_site_label
_atom_site_type_symbol
_atom_site_fract_x
_atom_site_fract_y
_atom_site_fract_z
_atom_site_U_iso_or_equiv
_atom_site_adp_type
_atom_site_occupancy
_atom_site_symmetry_multiplicity
_atom_site_calc_flag
_atom_site_refinement_flags
O1 O 0.59929(11) 0.92607(15) 0.59117(7) 0.0398(3) Uani 1 1 d .
O2 O 0.45955(8) 0.78047(14) 0.48682(6) 0.0288(3) Uani 1 1 d .
O3 O 0.37674(8) 0.71091(14) 0.35710(6) 0.0279(3) Uani 1 1 d .
O4 O 0.85005(8) -0.11770(13) 0.27445(6) 0.0251(2) Uani 1 1 d .
O5 O 0.87936(8) 0.14177(13) 0.20861(6) 0.0251(2) Uani 1 1 d .
O6 O 1.03051(8) 0.33596(13) 0.33344(6) 0.0247(2) Uani 1 1 d .
O7 O 1.09911(8) 0.18201(14) 0.43898(6) 0.0269(3) Uani 1 1 d .
C1 C 0.68589(12) 0.7257(2) 0.65684(8) 0.0287(3) Uani 1 1 d .
H1A H 0.6717 0.7777 0.6990 0.043 Uiso 1 1 calc R
H1B H 0.7482 0.7649 0.6443 0.043 Uiso 1 1 calc R
H1C H 0.6908 0.6128 0.6647 0.043 Uiso 1 1 calc R
C2 C 0.60420(12) 0.75909(19) 0.59892(8) 0.0251(3) Uani 1 1 d .
H2 H 0.5410 0.7220 0.6133 0.030 Uiso 1 1 calc R
C3 C 0.61701(11) 0.68160(16) 0.53063(7) 0.0189(3) Uani 1 1 d .
C4 C 0.53209(11) 0.70060(17) 0.47618(7) 0.0197(3) Uani 1 1 d .
C5 C 0.53686(10) 0.62781(16) 0.40950(7) 0.0171(3) Uani 1 1 d .
C6 C 0.46225(10) 0.63476(18) 0.35274(8) 0.0207(3) Uani 1 1 d .
C7 C 0.47596(10) 0.56156(18) 0.29083(8) 0.0216(3) Uani 1 1 d .
H7A H 0.4256 0.5673 0.2526 0.026 Uiso 1 1 calc R
C8 C 0.56268(10) 0.47981(17) 0.28409(7) 0.0190(3) Uani 1 1 d .
H8 H 0.5709 0.4303 0.2418 0.023 Uiso 1 1 calc R
C9 C 0.63649(9) 0.47199(15) 0.34006(7) 0.0152(3) Uani 1 1 d .
C10 C 0.62185(10) 0.54699(15) 0.40050(7) 0.0152(3) Uani 1 1 d .
C11 C 0.70571(10) 0.53103(16) 0.45301(7) 0.0154(3) Uani 1 1 d .
C12 C 0.69952(10) 0.60307(16) 0.51905(7) 0.0176(3) Uani 1 1 d .
H12 H 0.7535 0.5956 0.5548 0.021 Uiso 1 1 calc R
C13 C 0.77601(9) 0.44424(15) 0.42636(7) 0.0146(3) Uani 1 1 d .
C14 C 0.73913(9) 0.40163(15) 0.34994(7) 0.0140(3) Uani 1 1 d .
C15 C 0.73610(9) 0.22303(15) 0.34692(7) 0.0137(3) Uani 1 1 d .
C16 C 0.68588(10) 0.14612(16) 0.39394(7) 0.0176(3) Uani 1 1 d .
H16 H 0.6485 0.2042 0.4226 0.021 Uiso 1 1 calc R
C17 C 0.69017(11) -0.01546(18) 0.39913(8) 0.0227(3) Uani 1 1 d .
H17 H 0.6548 -0.0672 0.4310 0.027 Uiso 1 1 calc R
C18 C 0.74486(11) -0.10190(17) 0.35872(8) 0.0229(3) Uani 1 1 d .
H18 H 0.7479 -0.2123 0.3634 0.027 Uiso 1 1 calc R
C19 C 0.79560(10) -0.02764(17) 0.31104(7) 0.0185(3) Uani 1 1 d .
C20 C 0.78897(9) 0.13687(16) 0.30298(7) 0.0152(3) Uani 1 1 d .
C21 C 0.83079(10) 0.21431(16) 0.24674(7) 0.0173(3) Uani 1 1 d .
C22 C 0.80568(10) 0.38373(16) 0.23389(7) 0.0178(3) Uani 1 1 d .
H22A H 0.7407 0.3904 0.2053 0.021 Uiso 1 1 calc R
H22B H 0.8546 0.4302 0.2070 0.021 Uiso 1 1 calc R
C23 C 0.80296(10) 0.48099(16) 0.29922(7) 0.0154(3) Uani 1 1 d .
H23 H 0.7689 0.5807 0.2840 0.019 Uiso 1 1 calc R
C24 C 0.90603(10) 0.52684(16) 0.33360(7) 0.0178(3) Uani 1 1 d .
H24A H 0.9417 0.5774 0.2988 0.021 Uiso 1 1 calc R
H24B H 0.8997 0.6045 0.3702 0.021 Uiso 1 1 calc R
C25 C 0.96554(10) 0.39132(17) 0.36461(7) 0.0178(3) Uani 1 1 d .
C26 C 0.94808(10) 0.32931(16) 0.43192(7) 0.0168(3) Uani 1 1 d .
C27 C 1.02042(10) 0.23070(17) 0.46753(8) 0.0198(3) Uani 1 1 d .
C28 C 1.01319(11) 0.18131(18) 0.53448(8) 0.0231(3) Uani 1 1 d .
H28 H 1.0631 0.1176 0.5585 0.028 Uiso 1 1 calc R
C29 C 0.93330(11) 0.22528(19) 0.56566(8) 0.0232(3) Uani 1 1 d .
H29 H 0.9290 0.1930 0.6116 0.028 Uiso 1 1 calc R
C30 C 0.85847(10) 0.31668(17) 0.53062(7) 0.0199(3) Uani 1 1 d .
H30 H 0.8030 0.3429 0.5526 0.024 Uiso 1 1 calc R
C31 C 0.86397(10) 0.36994(16) 0.46398(7) 0.0160(3) Uani 1 1 d .
H1 H 0.5464(15) 0.944(3) 0.5559(11) 0.032(5) Uiso 1 1 d .
H3 H 0.3849(17) 0.751(3) 0.4004(13) 0.050(7) Uiso 1 1 d .
H4 H 0.876(2) -0.056(3) 0.2431(15) 0.065(8) Uiso 1 1 d .
H7 H 1.0882(17) 0.216(3) 0.3925(13) 0.050(7) Uiso 1 1 d .

loop_
_atom_site_aniso_label
_atom_site_aniso_U_11
_atom_site_aniso_U_22
_atom_site_aniso_U_33
_atom_site_aniso_U_23
_atom_site_aniso_U_13
_atom_site_aniso_U_12
O1 0.0576(9) 0.0226(6) 0.0406(7) -0.0063(5) 0.0115(6) 0.0064(6)
O2 0.0287(6) 0.0356(7) 0.0241(5) 0.0011(5) 0.0110(4) 0.0164(5)
O3 0.0215(5) 0.0359(7) 0.0263(6) -0.0003(5) 0.0036(4) 0.0140(5)
O4 0.0318(6) 0.0167(5) 0.0300(6) -0.0014(4) 0.0163(5) 0.0036(4)
O5 0.0317(6) 0.0207(5) 0.0269(6) -0.0023(4) 0.0185(5) 0.0018(4)
O6 0.0209(5) 0.0256(6) 0.0305(6) 0.0026(4) 0.0142(4) 0.0024(4)
O7 0.0171(5) 0.0311(6) 0.0340(6) 0.0020(5) 0.0084(4) 0.0064(4)
C1 0.0277(8) 0.0343(9) 0.0249(8) -0.0088(6) 0.0066(6) -0.0007(7)
C2 0.0296(8) 0.0226(7) 0.0248(7) -0.0032(6) 0.0094(6) 0.0025(6)
C3 0.0231(7) 0.0160(6) 0.0191(7) -0.0004(5) 0.0090(5) 0.0001(5)
C4 0.0224(7) 0.0181(7) 0.0207(7) 0.0030(5) 0.0105(5) 0.0044(5)
C5 0.0177(6) 0.0155(6) 0.0195(6) 0.0023(5) 0.0077(5) 0.0022(5)
C6 0.0179(7) 0.0211(7) 0.0243(7) 0.0040(6) 0.0068(5) 0.0050(5)
C7 0.0186(7) 0.0244(7) 0.0214(7) 0.0013(6) 0.0009(5) 0.0039(6)
C8 0.0196(7) 0.0195(7) 0.0182(6) -0.0011(5) 0.0035(5) 0.0013(5)
C9 0.0151(6) 0.0130(6) 0.0185(6) 0.0005(5) 0.0060(5) 0.0007(5)
C10 0.0161(6) 0.0128(6) 0.0177(6) 0.0015(5) 0.0058(5) -0.0005(5)
C11 0.0154(6) 0.0139(6) 0.0180(6) -0.0002(5) 0.0064(5) -0.0014(5)
C12 0.0194(6) 0.0166(6) 0.0177(6) -0.0016(5) 0.0057(5) -0.0012(5)
C13 0.0143(6) 0.0139(6) 0.0166(6) -0.0015(5) 0.0055(5) -0.0028(5)
C14 0.0133(6) 0.0140(6) 0.0153(6) -0.0011(5) 0.0051(5) 0.0002(5)
C15 0.0126(6) 0.0141(6) 0.0147(6) -0.0014(5) 0.0026(5) -0.0006(5)
C16 0.0174(6) 0.0178(7) 0.0193(6) -0.0013(5) 0.0084(5) -0.0009(5)
C17 0.0254(7) 0.0198(7) 0.0253(7) 0.0031(6) 0.0125(6) -0.0033(6)
C18 0.0280(7) 0.0136(6) 0.0286(7) 0.0014(6) 0.0097(6) -0.0002(5)
C19 0.0186(6) 0.0167(7) 0.0209(7) -0.0021(5) 0.0058(5) 0.0012(5)
C20 0.0141(6) 0.0152(6) 0.0172(6) -0.0005(5) 0.0049(5) -0.0003(5)
C21 0.0179(6) 0.0172(7) 0.0180(6) -0.0026(5) 0.0070(5) -0.0012(5)
C22 0.0216(7) 0.0170(7) 0.0164(6) 0.0006(5) 0.0083(5) -0.0005(5)
C23 0.0166(6) 0.0132(6) 0.0178(6) -0.0003(5) 0.0066(5) 0.0000(5)
C24 0.0170(6) 0.0153(6) 0.0224(7) 0.0001(5) 0.0075(5) -0.0029(5)
C25 0.0138(6) 0.0176(7) 0.0229(7) -0.0023(5) 0.0058(5) -0.0038(5)
C26 0.0143(6) 0.0162(6) 0.0202(7) -0.0028(5) 0.0036(5) -0.0022(5)
C27 0.0141(6) 0.0197(7) 0.0257(7) -0.0039(6) 0.0033(5) -0.0008(5)
C28 0.0202(7) 0.0237(7) 0.0240(7) -0.0010(6) -0.0026(5) 0.0030(6)
C29 0.0267(7) 0.0257(8) 0.0168(6) -0.0007(6) 0.0014(5) 0.0006(6)
C30 0.0203(7) 0.0221(7) 0.0177(6) -0.0029(5) 0.0047(5) 0.0005(5)
C31 0.0155(6) 0.0147(6) 0.0179(6) -0.0037(5) 0.0030(5) -0.0018(5)

loop_
_atom_type_symbol
_atom_type_description
_atom_type_scat_dispersion_real
_atom_type_scat_dispersion_imag
_atom_type_scat_source
C C 0.0181 0.0091 'International Tables Vol C Tables 4.2.6.8 and 6.1.1.4'
H H 0.0000 0.0000 'International Tables Vol C Tables 4.2.6.8 and 6.1.1.4'
O O 0.0492 0.0322 'International Tables Vol C Tables 4.2.6.8 and 6.1.1.4'

loop_
_geom_angle_atom_site_label_1
_geom_angle_atom_site_label_2
_geom_angle_atom_site_label_3
_geom_angle
C2 O1 H1 104.8(13)
C6 O3 H3 103.9(15)
C19 O4 H4 108.5(18)
C27 O7 H7 105.7(15)
C2 C1 H1A 109.5
C2 C1 H1B 109.5
H1A C1 H1B 109.5
C2 C1 H1C 109.5
H1A C1 H1C 109.5
H1B C1 H1C 109.5
O1 C2 C1 106.67(14)
O1 C2 C3 110.48(13)
C1 C2 C3 114.44(13)
O1 C2 H2 108.4
C1 C2 H2 108.4
C3 C2 H2 108.4
C12 C3 C4 121.86(13)
C12 C3 C2 123.86(14)
C4 C3 C2 114.27(12)
O2 C4 C5 121.11(14)
O2 C4 C3 120.67(13)
C5 C4 C3 118.19(12)
C10 C5 C6 117.17(13)
C10 C5 C4 117.82(13)
C6 C5 C4 125.00(13)
O3 C6 C7 119.22(13)
O3 C6 C5 121.06(13)
C7 C6 C5 119.72(13)
C6 C7 C8 121.29(13)
C6 C7 H7A 119.4
C8 C7 H7A 119.4
C9 C8 C7 119.26(13)
C9 C8 H8 120.4
C7 C8 H8 120.4
C10 C9 C8 118.45(12)
C10 C9 C14 108.27(11)
C8 C9 C14 133.20(12)
C9 C10 C5 124.10(13)
C9 C10 C11 111.76(12)
C5 C10 C11 124.14(12)
C13 C11 C12 134.30(13)
C13 C11 C10 108.37(12)
C12 C11 C10 117.33(12)
C3 C12 C11 120.62(13)
C3 C12 H12 119.7
C11 C12 H12 119.7
C11 C13 C31 127.94(12)
C11 C13 C14 109.65(11)
C31 C13 C14 121.23(11)
C9 C14 C15 111.76(11)
C9 C14 C13 101.89(10)
C15 C14 C13 105.96(10)
C9 C14 C23 109.63(11)
C15 C14 C23 115.10(10)
C13 C14 C23 111.68(10)
C16 C15 C20 119.96(12)
C16 C15 C14 117.51(11)
C20 C15 C14 122.28(12)
C15 C16 C17 120.10(13)
C15 C16 H16 119.9
C17 C16 H16 119.9
C18 C17 C16 120.99(13)
C18 C17 H17 119.5
C16 C17 H17 119.5
C17 C18 C19 120.01(13)
C17 C18 H18 120.0
C19 C18 H18 120.0
O4 C19 C18 117.32(13)
O4 C19 C20 122.82(13)
C18 C19 C20 119.86(13)
C15 C20 C19 118.92(12)
C15 C20 C21 120.51(12)
C19 C20 C21 120.44(12)
O5 C21 C20 121.61(13)
O5 C21 C22 121.01(12)
C20 C21 C22 117.22(11)
C21 C22 C23 114.59(11)
C21 C22 H22A 108.6
C23 C22 H22A 108.6
C21 C22 H22B 108.6
C23 C22 H22B 108.6
H22A C22 H22B 107.6
C22 C23 C24 112.39(11)
C22 C23 C14 111.82(11)
C24 C23 C14 113.30(11)
C22 C23 H23 106.2
C24 C23 H23 106.2
C14 C23 H23 106.2
C25 C24 C23 113.58(11)
C25 C24 H24A 108.8
C23 C24 H24A 108.8
C25 C24 H24B 108.8
C23 C24 H24B 108.8
H24A C24 H24B 107.7
O6 C25 C26 121.13(13)
O6 C25 C24 119.07(13)
C26 C25 C24 119.77(12)
C27 C26 C31 119.02(13)
C27 C26 C25 117.97(12)
C31 C26 C25 122.94(13)
O7 C27 C28 117.27(13)
O7 C27 C26 122.02(13)
C28 C27 C26 120.71(13)
C29 C28 C27 119.67(14)
C29 C28 H28 120.2
C27 C28 H28 120.2
C28 C29 C30 120.90(14)
C28 C29 H29 119.5
C30 C29 H29 119.5
C31 C30 C29 120.95(13)
C31 C30 H30 119.5
C29 C30 H30 119.5
C30 C31 C26 118.64(13)
C30 C31 C13 117.75(12)
C26 C31 C13 122.91(12)

loop_
_geom_bond_atom_site_label_1
_geom_bond_atom_site_label_2
_geom_bond_distance
O1 C2 1.439(2)
O1 H1 0.94(2)
O2 C4 1.2489(17)
O3 C6 1.3562(17)
O3 H3 0.91(3)
O4 C19 1.3453(17)
O4 H4 0.91(3)
O5 C21 1.2331(17)
O6 C25 1.2405(17)
O7 C27 1.3476(17)
O7 H7 0.95(3)
C1 C2 1.511(2)
C1 H1A 0.9800
C1 H1B 0.9800
C1 H1C 0.9800
C2 C3 1.5229(19)
C2 H2 1.0000
C3 C12 1.3626(19)
C3 C4 1.479(2)
C4 C5 1.4552(19)
C5 C10 1.3886(18)
C5 C6 1.408(2)
C6 C7 1.399(2)
C7 C8 1.4031(19)
C7 H7A 0.9500
C8 C9 1.3905(19)
C8 H8 0.9500
C9 C10 1.3836(18)
C9 C14 1.5217(17)
C10 C11 1.4437(19)
C11 C13 1.3754(18)
C11 C12 1.4444(18)
C12 H12 0.9500
C13 C31 1.4725(19)
C13 C14 1.5562(18)
C14 C15 1.5309(18)
C14 C23 1.5646(17)
C15 C16 1.3877(18)
C15 C20 1.4064(18)
C16 C17 1.388(2)
C16 H16 0.9500
C17 C18 1.377(2)
C17 H17 0.9500
C18 C19 1.391(2)
C18 H18 0.9500
C19 C20 1.419(2)
C20 C21 1.4661(18)
C21 C22 1.5046(19)
C22 C23 1.5300(18)
C22 H22A 0.9900
C22 H22B 0.9900
C23 C24 1.5350(18)
C23 H23 1.0000
C24 C25 1.500(2)
C24 H24A 0.9900
C24 H24B 0.9900
C25 C26 1.4691(19)
C26 C27 1.414(2)
C26 C31 1.4294(18)
C27 C28 1.392(2)
C28 C29 1.377(2)
C28 H28 0.9500
C29 C30 1.397(2)
C29 H29 0.9500
C30 C31 1.3927(19)
C30 H30 0.9500

loop_
_geom_hbond_atom_site_label_D
_geom_hbond_atom_site_label_H
_geom_hbond_atom_site_label_A
_geom_hbond_distance_DH
_geom_hbond_distance_HA
_geom_hbond_distance_DA
_geom_hbond_angle_DHA
_geom_hbond_site_symmetry_A
O1 H1 O2 0.94(2) 2.18(2) 2.8908(19) 131(2) .
O3 H3 O2 0.91(3) 1.87(3) 2.7047(16) 151(2) .
O4 H4 O5 0.91(3) 1.83(3) 2.6261(16) 145(3) .
O4 H4 O6 0.91(3) 2.30(3) 2.8691(15) 120(2) 2_745
O7 H7 O6 0.95(3) 1.67(3) 2.5233(16) 149(2) .

loop_
_geom_torsion_atom_site_label_1
_geom_torsion_atom_site_label_2
_geom_torsion_atom_site_label_3
_geom_torsion_atom_site_label_4
_geom_torsion
O1 C2 C3 C12 113.19(16)
C1 C2 C3 C12 -7.2(2)
O1 C2 C3 C4 -65.78(17)
C1 C2 C3 C4 173.81(13)
C12 C3 C4 O2 -175.95(14)
C2 C3 C4 O2 3.0(2)
C12 C3 C4 C5 2.2(2)
C2 C3 C4 C5 -178.80(12)
O2 C4 C5 C10 176.98(14)
C3 C4 C5 C10 -1.17(19)
O2 C4 C5 C6 -2.1(2)
C3 C4 C5 C6 179.80(13)
C10 C5 C6 O3 179.82(13)
C4 C5 C6 O3 -1.1(2)
C10 C5 C6 C7 0.1(2)
C4 C5 C6 C7 179.15(14)
O3 C6 C7 C8 -179.23(14)
C5 C6 C7 C8 0.5(2)
C6 C7 C8 C9 -0.2(2)
C7 C8 C9 C10 -0.6(2)
C7 C8 C9 C14 -176.84(14)
C8 C9 C10 C5 1.3(2)
C14 C9 C10 C5 178.37(12)
C8 C9 C10 C11 -178.69(12)
C14 C9 C10 C11 -1.60(15)
C6 C5 C10 C9 -1.0(2)
C4 C5 C10 C9 179.88(13)
C6 C5 C10 C11 178.96(13)
C4 C5 C10 C11 -0.2(2)
C9 C10 C11 C13 -0.02(16)
C5 C10 C11 C13 180.00(13)
C9 C10 C11 C12 -179.46(12)
C5 C10 C11 C12 0.6(2)
C4 C3 C12 C11 -1.8(2)
C2 C3 C12 C11 179.28(13)
C13 C11 C12 C3 -178.81(14)
C10 C11 C12 C3 0.45(19)
C12 C11 C13 C31 13.4(2)
C10 C11 C13 C31 -165.91(13)
C12 C11 C13 C14 -179.08(14)
C10 C11 C13 C14 1.61(15)
C10 C9 C14 C15 115.10(12)
C8 C9 C14 C15 -68.40(19)
C10 C9 C14 C13 2.36(13)
C8 C9 C14 C13 178.86(14)
C10 C9 C14 C23 -116.05(12)
C8 C9 C14 C23 60.44(19)
C11 C13 C14 C9 -2.43(14)
C31 C13 C14 C9 166.07(11)
C11 C13 C14 C15 -119.45(12)
C31 C13 C14 C15 49.06(15)
C11 C13 C14 C23 114.51(12)
C31 C13 C14 C23 -76.99(15)
C9 C14 C15 C16 -58.24(16)
C13 C14 C15 C16 51.93(15)
C23 C14 C15 C16 175.86(12)
C9 C14 C15 C20 127.47(13)
C13 C14 C15 C20 -122.35(13)
C23 C14 C15 C20 1.57(18)
C20 C15 C16 C17 1.9(2)
C14 C15 C16 C17 -172.48(13)
C15 C16 C17 C18 0.8(2)
C16 C17 C18 C19 -1.0(2)
C17 C18 C19 O4 178.12(14)
C17 C18 C19 C20 -1.5(2)
C16 C15 C20 C19 -4.4(2)
C14 C15 C20 C19 169.73(12)
C16 C15 C20 C21 171.42(12)
C14 C15 C20 C21 -14.42(19)
O4 C19 C20 C15 -175.40(13)
C18 C19 C20 C15 4.2(2)
O4 C19 C20 C21 8.8(2)
C18 C19 C20 C21 -171.63(13)
C15 C20 C21 O5 178.26(13)
C19 C20 C21 O5 -6.0(2)
C15 C20 C21 C22 -6.25(19)
C19 C20 C21 C22 169.53(13)
O5 C21 C22 C23 -145.30(13)
C20 C21 C22 C23 39.18(17)
C21 C22 C23 C24 78.87(14)
C21 C22 C23 C14 -49.88(15)
C9 C14 C23 C22 -97.26(13)
C15 C14 C23 C22 29.73(15)
C13 C14 C23 C22 150.59(11)
C9 C14 C23 C24 134.48(12)
C15 C14 C23 C24 -98.53(13)
C13 C14 C23 C24 22.33(15)
C22 C23 C24 C25 -68.63(15)
C14 C23 C24 C25 59.33(15)
C23 C24 C25 O6 102.59(15)
C23 C24 C25 C26 -79.13(16)
O6 C25 C26 C27 14.2(2)
C24 C25 C26 C27 -164.04(12)
O6 C25 C26 C31 -168.74(13)
C24 C25 C26 C31 13.0(2)
C31 C26 C27 O7 176.83(13)
C25 C26 C27 O7 -6.0(2)
C31 C26 C27 C28 -3.9(2)
C25 C26 C27 C28 173.30(13)
O7 C27 C28 C29 -178.80(14)
C26 C27 C28 C29 1.9(2)
C27 C28 C29 C30 1.1(2)
C28 C29 C30 C31 -2.0(2)
C29 C30 C31 C26 -0.1(2)
C29 C30 C31 C13 170.60(13)
C27 C26 C31 C30 2.9(2)
C25 C26 C31 C30 -174.10(13)
C27 C26 C31 C13 -167.23(13)
C25 C26 C31 C13 15.7(2)
C11 C13 C31 C30 31.8(2)
C14 C13 C31 C30 -134.41(13)
C11 C13 C31 C26 -157.94(14)
C14 C13 C31 C26 35.83(19)
